data_7118853
loop_
_publ_author_name
'Fan, Liwen'
'Wang, Tao'
'Tian, Ying'
'Xiong, Fei'
'Wu, Simei'
'Liang, Qingjin'
'Zhao, Junfeng'

_publ_section_title
;
 Copper-catalyzed oxidative coupling between quinazoline 3-oxides and
 unactivated aldehydes: an efficient approach to functionalized
 quinazolines.
;
_journal_issue 31
_journal_name_full 'Chemical communications (Cambridge, England)'
_journal_page_first 5375
_journal_page_last 5378
_journal_paper_doi 10.1039/c6cc00946h
_journal_volume 52
_journal_year 2016
_chemical_formula_moiety 'C15 H10 N2 O3'
_chemical_formula_sum 'C15 H10 N2 O3'
_chemical_formula_weight 266.25
_chemical_name_systematic
; 
 ? 
;
_space_group_IT_number 14
_symmetry_cell_setting monoclinic
_symmetry_space_group_name_Hall '-P 2yn'
_symmetry_space_group_name_H-M 'P 1 21/n 1'
_atom_sites_solution_hydrogens geom
_atom_sites_solution_primary direct
_atom_sites_solution_secondary difmap
_audit_creation_method SHELXL-97
_audit_update_record
;
2016-01-27 deposited with the CCDC.
2016-02-29 downloaded from the CCDC.
;
_cell_angle_alpha 90.00
_cell_angle_beta 90.0894(7)
_cell_angle_gamma 90.00
_cell_formula_units_Z 4
_cell_length_a 6.8611(4)
_cell_length_b 18.3584(11)
_cell_length_c 9.5657(6)
_cell_measurement_reflns_used 6452
_cell_measurement_temperature 100(2)
_cell_measurement_theta_max 29.2257
_cell_measurement_theta_min 2.2187
_cell_volume 1204.88(13)
_computing_structure_refinement 'SHELXL-97 (Sheldrick, 1997)'
_computing_structure_solution 'SHELXS-97 (Sheldrick, 1990)'
_diffrn_ambient_temperature 100(2)
_diffrn_measured_fraction_theta_full 0.997
_diffrn_measured_fraction_theta_max 0.997
_diffrn_measurement_device_type 'Bruker SMART APEX'
_diffrn_measurement_method '\w scan'
_diffrn_radiation_monochromator graphite
_diffrn_radiation_source 'fine-focus sealed tube'
_diffrn_radiation_type MoK\a
_diffrn_radiation_wavelength 0.71073
_diffrn_reflns_av_R_equivalents 0.0210
_diffrn_reflns_av_sigmaI/netI 0.0211
_diffrn_reflns_limit_h_max 8
_diffrn_reflns_limit_h_min -8
_diffrn_reflns_limit_k_max 23
_diffrn_reflns_limit_k_min -23
_diffrn_reflns_limit_l_max 12
_diffrn_reflns_limit_l_min -12
_diffrn_reflns_number 11488
_diffrn_reflns_theta_full 27.49
_diffrn_reflns_theta_max 27.49
_diffrn_reflns_theta_min 2.40
_diffrn_standards_decay_% 0
_diffrn_standards_interval_count 0
_diffrn_standards_interval_time 0
_diffrn_standards_number 0
_exptl_absorpt_coefficient_mu 0.105
_exptl_absorpt_correction_type none
_exptl_crystal_colour colorless
_exptl_crystal_density_diffrn 1.468
_exptl_crystal_density_method 'not measured'
_exptl_crystal_description block
_exptl_crystal_F_000 552
_exptl_crystal_size_max 0.27
_exptl_crystal_size_mid 0.22
_exptl_crystal_size_min 0.21
_refine_diff_density_max 0.242
_refine_diff_density_min -0.246
_refine_diff_density_rms 0.037
_refine_ls_extinction_method none
_refine_ls_goodness_of_fit_ref 1.043
_refine_ls_hydrogen_treatment constr
_refine_ls_matrix_type full
_refine_ls_number_parameters 195
_refine_ls_number_reflns 2760
_refine_ls_number_restraints 0
_refine_ls_restrained_S_all 1.043
_refine_ls_R_factor_all 0.0517
_refine_ls_R_factor_gt 0.0477
_refine_ls_shift/su_max 0.001
_refine_ls_shift/su_mean 0.001
_refine_ls_structure_factor_coef Fsqd
_refine_ls_weighting_details 'calc w=1/[\s^2^(Fo^2^)+(0.0524P)^2^+0.5690P] where P=(Fo^2^+2Fc^2^)/3'
_refine_ls_weighting_scheme calc
_refine_ls_wR_factor_gt 0.1218
_refine_ls_wR_factor_ref 0.1251
_reflns_number_gt 2517
_reflns_number_total 2760
_reflns_threshold_expression >2sigma(I)
_cod_data_source_file c6cc00946h2.cif
_cod_data_source_block a
_cod_depositor_comments 'Adding full bibliography for 7118852--7118853.cif.'
_cod_original_sg_symbol_H-M 'P 21/n'
_cod_database_code 7118853

loop_
_symmetry_equiv_pos_as_xyz
'x, y, z'
'-x+1/2, y+1/2, -z+1/2'
'-x, -y, -z'
'x-1/2, -y-1/2, z-1/2'

loop_
_atom_site_label
_atom_site_type_symbol
_atom_site_fract_x
_atom_site_fract_y
_atom_site_fract_z
_atom_site_U_iso_or_equiv
_atom_site_adp_type
_atom_site_occupancy
_atom_site_symmetry_multiplicity
_atom_site_calc_flag
_atom_site_refinement_flags
_atom_site_disorder_assembly
_atom_site_disorder_group
O1 O 0.4931(6) 0.5854(2) 0.4452(3) 0.0282(6) Uani 0.563(3) 1 d P A 1
O2 O 0.8152(4) 0.52809(12) 0.3297(2) 0.0241(3) Uani 0.563(3) 1 d P A 1
O3 O 0.7783(6) 0.6309(5) 0.1959(9) 0.0288(9) Uani 0.563(3) 1 d P A 1
N1 N 1.0382(4) 0.63881(14) 0.5916(3) 0.0249(3) Uani 0.563(3) 1 d P A 1
N2 N 0.8242(4) 0.57652(15) 0.4428(3) 0.0234(4) Uani 0.563(3) 1 d P A 1
C1 C 0.8724(3) 0.67006(11) 0.6531(2) 0.0199(4) Uani 0.563(3) 1 d PG A 1
C2 C 0.9034(3) 0.71795(14) 0.7634(3) 0.0290(5) Uani 0.563(3) 1 d PG A 1
H2 H 1.0323 0.7281 0.7940 0.035 Uiso 0.563(3) 1 calc PR A 1
C3 C 0.7458(4) 0.75093(14) 0.8290(3) 0.0287(3) Uani 0.563(3) 1 d PG A 1
H3 H 0.7670 0.7837 0.9045 0.034 Uiso 0.563(3) 1 calc PR A 1
C4 C 0.5571(3) 0.73602(13) 0.7842(3) 0.0272(5) Uani 0.563(3) 1 d PG A 1
H4 H 0.4494 0.7586 0.8291 0.033 Uiso 0.563(3) 1 calc PR A 1
C5 C 0.5261(3) 0.68814(12) 0.6739(2) 0.0234(4) Uani 0.563(3) 1 d PG A 1
H5 H 0.3971 0.6779 0.6433 0.028 Uiso 0.563(3) 1 calc PR A 1
C6 C 0.6837(4) 0.65515(11) 0.60829(19) 0.0200(4) Uani 0.563(3) 1 d PG A 1
C7 C 0.6494(5) 0.60338(18) 0.4931(4) 0.0216(4) Uani 0.563(3) 1 d P A 1
C8 C 1.0101(8) 0.5943(3) 0.4895(4) 0.0247(7) Uani 0.563(3) 1 d P A 1
H8 H 1.1197 0.5730 0.4447 0.030 Uiso 0.563(3) 1 calc PR A 1
C9 C 0.7855(5) 0.5654(3) 0.2010(6) 0.0218(6) Uani 0.563(3) 1 d P A 1
C10 C 0.7720(5) 0.5122(3) 0.0874(5) 0.0166(6) Uani 0.563(3) 1 d PG A 1
C11 C 0.7344(4) 0.5411(2) -0.0442(5) 0.0239(4) Uani 0.563(3) 1 d PG A 1
H11 H 0.7272 0.5924 -0.0564 0.029 Uiso 0.563(3) 1 calc PR A 1
C12 C 0.7074(4) 0.4950(2) -0.1579(4) 0.0248(6) Uani 0.563(3) 1 d PG A 1
H12 H 0.6817 0.5148 -0.2478 0.030 Uiso 0.563(3) 1 calc PR A 1
C13 C 0.7179(4) 0.4200(2) -0.1400(4) 0.0211(7) Uani 0.563(3) 1 d PG A 1
H13 H 0.6994 0.3885 -0.2177 0.025 Uiso 0.563(3) 1 calc PR A 1
C14 C 0.7555(4) 0.3911(2) -0.0084(5) 0.0273(3) Uani 0.563(3) 1 d PG A 1
H14 H 0.7626 0.3398 0.0038 0.033 Uiso 0.563(3) 1 calc PR A 1
C15 C 0.7825(4) 0.4371(3) 0.1053(4) 0.0214(7) Uani 0.563(3) 1 d PG A 1
H15 H 0.8082 0.4174 0.1952 0.026 Uiso 0.563(3) 1 calc PR A 1
O1' O 1.0010(8) 0.5847(3) 0.4449(4) 0.0282(6) Uani 0.44 1 d P A 2
O2' O 0.6788(5) 0.52780(15) 0.3304(3) 0.0241(3) Uani 0.44 1 d P A 2
O3' O 0.7163(9) 0.6303(7) 0.2023(13) 0.0288(9) Uani 0.44 1 d P A 2
N1' N 0.4581(5) 0.63763(18) 0.5929(4) 0.0249(3) Uani 0.44 1 d P A 2
N2' N 0.6713(5) 0.5752(2) 0.4427(4) 0.0234(4) Uani 0.44 1 d P A 2
C1' C 0.6236(4) 0.66936(15) 0.6533(3) 0.0199(4) Uani 0.44 1 d PG A 2
C2' C 0.5936(4) 0.71762(18) 0.7631(4) 0.0290(5) Uani 0.44 1 d PG A 2
H2' H 0.4650 0.7275 0.7945 0.035 Uiso 0.437(3) 1 calc PR A 2
C3' C 0.7516(5) 0.75138(18) 0.8270(4) 0.0287(3) Uani 0.44 1 d PG A 2
H3' H 0.7311 0.7844 0.9021 0.034 Uiso 0.437(3) 1 calc PR A 2
C4' C 0.9398(4) 0.73688(17) 0.7811(3) 0.0272(5) Uani 0.44 1 d PG A 2
H4' H 1.0478 0.7600 0.8248 0.033 Uiso 0.437(3) 1 calc PR A 2
C5' C 0.9698(4) 0.68862(16) 0.6713(3) 0.0234(4) Uani 0.44 1 d PG A 2
H5' H 1.0984 0.6787 0.6399 0.028 Uiso 0.437(3) 1 calc PR A 2
C6' C 0.8117(5) 0.65486(14) 0.6074(2) 0.0200(4) Uani 0.44 1 d PG A 2
C7' C 0.8476(6) 0.6036(2) 0.4936(5) 0.0216(4) Uani 0.44 1 d P A 2
C8' C 0.4875(11) 0.5930(4) 0.4921(6) 0.0247(7) Uani 0.44 1 d P A 2
H8' H 0.3775 0.5711 0.4488 0.030 Uiso 0.437(3) 1 calc PR A 2
C9' C 0.7098(7) 0.5659(4) 0.2050(8) 0.0218(6) Uani 0.44 1 d P A 2
C10' C 0.7262(7) 0.5153(4) 0.0851(6) 0.0166(6) Uani 0.44 1 d PG A 2
C11' C 0.7616(6) 0.5432(3) -0.0475(7) 0.0239(4) Uani 0.44 1 d PG A 2
H11' H 0.7659 0.5944 -0.0616 0.029 Uiso 0.437(3) 1 calc PR A 2
C12' C 0.7906(5) 0.4962(3) -0.1595(6) 0.0248(6) Uani 0.44 1 d PG A 2
H12' H 0.8148 0.5153 -0.2502 0.030 Uiso 0.437(3) 1 calc PR A 2
C13' C 0.7843(5) 0.4213(3) -0.1389(6) 0.0211(7) Uani 0.44 1 d PG A 2
H13' H 0.8042 0.3892 -0.2155 0.025 Uiso 0.437(3) 1 calc PR A 2
C14' C 0.7489(6) 0.3934(3) -0.0063(7) 0.0273(3) Uani 0.44 1 d PG A 2
H14' H 0.7446 0.3422 0.0078 0.033 Uiso 0.437(3) 1 calc PR A 2
C15' C 0.7199(6) 0.4403(5) 0.1057(6) 0.0214(7) Uani 0.44 1 d PG A 2
H15' H 0.6957 0.4213 0.1963 0.026 Uiso 0.437(3) 1 calc PR A 2

loop_
_atom_site_aniso_label
_atom_site_aniso_U_11
_atom_site_aniso_U_22
_atom_site_aniso_U_33
_atom_site_aniso_U_23
_atom_site_aniso_U_13
_atom_site_aniso_U_12
O1 0.0277(9) 0.0310(11) 0.0259(14) -0.0025(11) -0.0007(15) -0.0018(10)
O2 0.0328(7) 0.0230(6) 0.0166(6) -0.0046(5) -0.0005(10) 0.0014(10)
O3 0.041(3) 0.0210(5) 0.0243(9) -0.0020(6) 0.006(3) -0.001(3)
N1 0.0247(8) 0.0260(8) 0.0241(8) -0.0008(6) 0.0001(10) -0.0023(10)
N2 0.0275(7) 0.0235(8) 0.0192(8) -0.0045(7) -0.0013(12) -0.0012(12)
C1 0.0172(10) 0.0199(8) 0.0227(9) 0.0043(7) 0.0003(11) -0.0026(10)
C2 0.0400(12) 0.0202(11) 0.0267(10) -0.0016(9) -0.0008(14) -0.0014(13)
C3 0.0438(8) 0.0200(6) 0.0222(6) -0.0038(5) 0.0009(10) 0.0010(9)
C4 0.0434(12) 0.0159(10) 0.0222(10) -0.0024(8) -0.0003(14) 0.0004(12)
C5 0.0265(11) 0.0233(9) 0.0205(8) 0.0030(7) 0.0022(12) 0.0013(12)
C6 0.0223(9) 0.0200(8) 0.0178(8) 0.0036(7) -0.0005(13) 0.0012(13)
C7 0.0258(10) 0.0201(9) 0.0189(9) 0.0026(8) -0.0012(12) -0.0019(12)
C8 0.0216(12) 0.0258(14) 0.0266(18) 0.0034(14) 0.0005(19) 0.0006(14)
C9 0.022(2) 0.0244(7) 0.0194(8) 0.0000(6) 0.007(2) 0.002(2)
C10 0.0092(17) 0.0202(8) 0.0203(6) -0.0017(5) -0.0025(13) 0.0052(15)
C11 0.0288(10) 0.0199(6) 0.0231(7) 0.0009(5) 0.0025(11) -0.0010(9)
C12 0.0265(18) 0.0287(8) 0.0192(7) 0.0016(6) 0.004(2) -0.002(2)
C13 0.014(2) 0.0261(7) 0.0235(7) -0.0068(6) -0.0022(18) -0.0010(17)
C14 0.0350(8) 0.0181(6) 0.0287(7) -0.0020(5) -0.0016(10) 0.0014(8)
C15 0.021(2) 0.0221(9) 0.0212(7) 0.0012(6) -0.0011(16) 0.012(2)
O1' 0.0277(9) 0.0310(11) 0.0259(14) -0.0025(11) -0.0007(15) -0.0018(10)
O2' 0.0328(7) 0.0230(6) 0.0166(6) -0.0046(5) -0.0005(10) 0.0014(10)
O3' 0.041(3) 0.0210(5) 0.0243(9) -0.0020(6) 0.006(3) -0.001(3)
N1' 0.0247(8) 0.0260(8) 0.0241(8) -0.0008(6) 0.0001(10) -0.0023(10)
N2' 0.0275(7) 0.0235(8) 0.0192(8) -0.0045(7) -0.0013(12) -0.0012(12)
C1' 0.0172(10) 0.0199(8) 0.0227(9) 0.0043(7) 0.0003(11) -0.0026(10)
C2' 0.0400(12) 0.0202(11) 0.0267(10) -0.0016(9) -0.0008(14) -0.0014(13)
C3' 0.0438(8) 0.0200(6) 0.0222(6) -0.0038(5) 0.0009(10) 0.0010(9)
C4' 0.0434(12) 0.0159(10) 0.0222(10) -0.0024(8) -0.0003(14) 0.0004(12)
C5' 0.0265(11) 0.0233(9) 0.0205(8) 0.0030(7) 0.0022(12) 0.0013(12)
C6' 0.0223(9) 0.0200(8) 0.0178(8) 0.0036(7) -0.0005(13) 0.0012(13)
C7' 0.0258(10) 0.0201(9) 0.0189(9) 0.0026(8) -0.0012(12) -0.0019(12)
C8' 0.0216(12) 0.0258(14) 0.0266(18) 0.0034(14) 0.0005(19) 0.0006(14)
C9' 0.022(2) 0.0244(7) 0.0194(8) 0.0000(6) 0.007(2) 0.002(2)
C10' 0.0092(17) 0.0202(8) 0.0203(6) -0.0017(5) -0.0025(13) 0.0052(15)
C11' 0.0288(10) 0.0199(6) 0.0231(7) 0.0009(5) 0.0025(11) -0.0010(9)
C12' 0.0265(18) 0.0287(8) 0.0192(7) 0.0016(6) 0.004(2) -0.002(2)
C13' 0.014(2) 0.0261(7) 0.0235(7) -0.0068(6) -0.0022(18) -0.0010(17)
C14' 0.0350(8) 0.0181(6) 0.0287(7) -0.0020(5) -0.0016(10) 0.0014(8)
C15' 0.021(2) 0.0221(9) 0.0212(7) 0.0012(6) -0.0011(16) 0.012(2)

loop_
_atom_type_symbol
_atom_type_description
_atom_type_scat_dispersion_real
_atom_type_scat_dispersion_imag
_atom_type_scat_source
C C 0.0033 0.0016 'International Tables Vol C Tables 4.2.6.8 and 6.1.1.4'
H H 0.0000 0.0000 'International Tables Vol C Tables 4.2.6.8 and 6.1.1.4'
N N 0.0061 0.0033 'International Tables Vol C Tables 4.2.6.8 and 6.1.1.4'
O O 0.0106 0.0060 'International Tables Vol C Tables 4.2.6.8 and 6.1.1.4'

loop_
_geom_angle_atom_site_label_1
_geom_angle_atom_site_label_2
_geom_angle_atom_site_label_3
_geom_angle
N2 O2 C9 111.6(3)
C8 N1 C1 117.2(3)
C7 N2 C8 126.9(3)
C7 N2 O2 117.2(3)
C8 N2 O2 115.9(3)
C2 C1 C6 120.0
C2 C1 N1 116.97(19)
C6 C1 N1 123.03(19)
C1 C2 C3 120.0
C1 C2 H2 120.0
C3 C2 H2 120.0
C4 C3 C2 120.0
C4 C3 H3 120.0
C2 C3 H3 120.0
C3 C4 C5 120.0
C3 C4 H4 120.0
C5 C4 H4 120.0
C4 C5 C6 120.0
C4 C5 H5 120.0
C6 C5 H5 120.0
C5 C6 C1 120.0
C5 C6 C7 119.7(2)
C1 C6 C7 120.3(2)
O1 C7 N2 122.6(4)
O1 C7 C6 126.8(3)
N2 C7 C6 110.6(3)
N1 C8 N2 121.9(4)
N1 C8 H8 119.0
N2 C8 H8 119.0
O3 C9 O2 121.4(6)
O3 C9 C10 129.3(7)
O2 C9 C10 109.2(5)
C11 C10 C15 120.0
C11 C10 C9 115.3(4)
C15 C10 C9 124.5(4)
C12 C11 C10 120.0
C12 C11 H11 120.0
C10 C11 H11 120.0
C11 C12 C13 120.0
C11 C12 H12 120.0
C13 C12 H12 120.0
C14 C13 C12 120.0
C14 C13 H13 120.0
C12 C13 H13 120.0
C13 C14 C15 120.0
C13 C14 H14 120.0
C15 C14 H14 120.0
C14 C15 C10 120.0
C14 C15 H15 120.0
C10 C15 H15 120.0
N2' O2' C9' 110.8(4)
C8' N1' C1' 116.6(5)
O2' N2' C8' 116.7(4)
O2' N2' C7' 118.0(4)
C8' N2' C7' 125.2(5)
C2' C1' C6' 120.0
C2' C1' N1' 117.1(3)
C6' C1' N1' 122.9(3)
C3' C2' C1' 120.0
C3' C2' H2' 120.0
C1' C2' H2' 120.0
C2' C3' C4' 120.0
C2' C3' H3' 120.0
C4' C3' H3' 120.0
C5' C4' C3' 120.0
C5' C4' H4' 120.0
C3' C4' H4' 120.0
C4' C5' C6' 120.0
C4' C5' H5' 120.0
C6' C5' H5' 120.0
C5' C6' C1' 120.0
C5' C6' C7' 118.9(3)
C1' C6' C7' 121.1(3)
O1' C7' N2' 120.8(5)
O1' C7' C6' 128.6(4)
N2' C7' C6' 110.6(4)
N1' C8' N2' 123.5(6)
N1' C8' H8' 118.2
N2' C8' H8' 118.2
O3' C9' O2' 121.5(8)
O3' C9' C10' 127.4(9)
O2' C9' C10' 111.1(6)
C11' C10' C15' 120.0
C11' C10' C9' 119.3(6)
C15' C10' C9' 120.6(6)
C10' C11' C12' 120.0
C10' C11' H11' 120.0
C12' C11' H11' 120.0
C13' C12' C11' 120.0
C13' C12' H12' 120.0
C11' C12' H12' 120.0
C12' C13' C14' 120.0
C12' C13' H13' 120.0
C14' C13' H13' 120.0
C13' C14' C15' 120.0
C13' C14' H14' 120.0
C15' C14' H14' 120.0
C14' C15' C10' 120.0
C14' C15' H15' 120.0
C10' C15' H15' 120.0

loop_
_geom_bond_atom_site_label_1
_geom_bond_atom_site_label_2
_geom_bond_distance
O1 C7 1.211(5)
O2 N2 1.401(4)
O2 C9 1.424(6)
O3 C9 1.204(10)
N1 C8 1.288(5)
N1 C1 1.404(3)
N2 C7 1.384(5)
N2 C8 1.390(6)
C1 C2 1.3900
C1 C6 1.3900
C2 C3 1.3900
C2 H2 0.9500
C3 C4 1.3900
C3 H3 0.9500
C4 C5 1.3900
C4 H4 0.9500
C5 C6 1.3900
C5 H5 0.9500
C6 C7 1.474(4)
C8 H8 0.9500
C9 C10 1.464(7)
C10 C11 1.3900
C10 C15 1.3900
C11 C12 1.3900
C11 H11 0.9500
C12 C13 1.3900
C12 H12 0.9500
C13 C14 1.3900
C13 H13 0.9500
C14 C15 1.3900
C14 H14 0.9500
C15 H15 0.9500
O1' C7' 1.203(7)
O2' N2' 1.383(5)
O2' C9' 1.405(8)
O3' C9' 1.182(14)
N1' C8' 1.281(7)
N1' C1' 1.400(4)
N2' C8' 1.387(8)
N2' C7' 1.404(6)
C1' C2' 1.3900
C1' C6' 1.3900
C2' C3' 1.3900
C2' H2' 0.9500
C3' C4' 1.3900
C3' H3' 0.9500
C4' C5' 1.3900
C4' H4' 0.9500
C5' C6' 1.3900
C5' H5' 0.9500
C6' C7' 1.460(5)
C8' H8' 0.9500
C9' C10' 1.481(9)
C10' C11' 1.3900
C10' C15' 1.3900
C11' C12' 1.3900
C11' H11' 0.9500
C12' C13' 1.3900
C12' H12' 0.9500
C13' C14' 1.3900
C13' H13' 0.9500
C14' C15' 1.3900
C14' H14' 0.9500
C15' H15' 0.9500

loop_
_geom_torsion_atom_site_label_1
_geom_torsion_atom_site_label_2
_geom_torsion_atom_site_label_3
_geom_torsion_atom_site_label_4
_geom_torsion
C9 O2 N2 C7 78.7(3)
C9 O2 N2 C8 -99.3(4)
C8 N1 C1 C2 179.9(3)
C8 N1 C1 C6 -0.2(4)
C6 C1 C2 C3 0.0
N1 C1 C2 C3 179.9(2)
C1 C2 C3 C4 0.0
C2 C3 C4 C5 0.0
C3 C4 C5 C6 0.0
C4 C5 C6 C1 0.0
C4 C5 C6 C7 178.8(2)
C2 C1 C6 C5 0.0
N1 C1 C6 C5 -179.9(2)
C2 C1 C6 C7 -178.8(2)
N1 C1 C6 C7 1.3(3)
C8 N2 C7 O1 179.3(3)
O2 N2 C7 O1 1.5(5)
C8 N2 C7 C6 -0.4(5)
O2 N2 C7 C6 -178.1(2)
C5 C6 C7 O1 0.6(4)
C1 C6 C7 O1 179.5(3)
C5 C6 C7 N2 -179.71(19)
C1 C6 C7 N2 -0.9(3)
C1 N1 C8 N2 -1.1(6)
C7 N2 C8 N1 1.5(6)
O2 N2 C8 N1 179.3(3)
N2 O2 C9 O3 2.9(5)
N2 O2 C9 C10 -178.5(3)
O3 C9 C10 C11 -4.1(5)
O2 C9 C10 C11 177.3(2)
O3 C9 C10 C15 179.9(4)
O2 C9 C10 C15 1.4(4)
C15 C10 C11 C12 0.0
C9 C10 C11 C12 -176.2(3)
C10 C11 C12 C13 0.0
C11 C12 C13 C14 0.0
C12 C13 C14 C15 0.0
C13 C14 C15 C10 0.0
C11 C10 C15 C14 0.0
C9 C10 C15 C14 175.8(3)
C9' O2' N2' C8' 100.5(5)
C9' O2' N2' C7' -76.9(5)
C8' N1' C1' C2' -179.8(4)
C8' N1' C1' C6' 0.7(5)
C6' C1' C2' C3' 0.0
N1' C1' C2' C3' -179.6(3)
C1' C2' C3' C4' 0.0
C2' C3' C4' C5' 0.0
C3' C4' C5' C6' 0.0
C4' C5' C6' C1' 0.0
C4' C5' C6' C7' -179.1(3)
C2' C1' C6' C5' 0.0
N1' C1' C6' C5' 179.5(3)
C2' C1' C6' C7' 179.1(3)
N1' C1' C6' C7' -1.4(4)
O2' N2' C7' O1' -3.3(6)
C8' N2' C7' O1' 179.6(4)
O2' N2' C7' C6' 177.4(3)
C8' N2' C7' C6' 0.3(6)
C5' C6' C7' O1' 0.7(6)
C1' C6' C7' O1' -178.4(4)
C5' C6' C7' N2' 179.9(2)
C1' C6' C7' N2' 0.8(4)
C1' N1' C8' N2' 0.5(8)
O2' N2' C8' N1' -178.2(5)
C7' N2' C8' N1' -1.0(8)
N2' O2' C9' O3' -3.8(7)
N2' O2' C9' C10' 177.6(4)
O3' C9' C10' C11' 3.0(8)
O2' C9' C10' C11' -178.5(3)
O3' C9' C10' C15' 178.6(6)
O2' C9' C10' C15' -3.0(5)
C15' C10' C11' C12' 0.0
C9' C10' C11' C12' 175.6(4)
C10' C11' C12' C13' 0.0
C11' C12' C13' C14' 0.0
C12' C13' C14' C15' 0.0
C13' C14' C15' C10' 0.0
C11' C10' C15' C14' 0.0
C9' C10' C15' C14' -175.6(4)
